data_2108394
loop_
_publ_author_name
'Tcho\'n, Daniel'
'Makal, Anna'

_publ_section_title
;
 Structure and piezochromism of pyrene-1-carbaldehyde at high pressure
;
_journal_coeditor_code XK5054SUP1
_journal_issue 3
_journal_name_full 'Acta Crystallographica Section B'
_journal_page_first
;
;
_journal_paper_doi 10.1107/S2052520619003354
_journal_volume 75
_journal_year 2019
_chemical_formula_moiety 'C17 H10 O'
_chemical_formula_sum 'C17 H10 O'
_chemical_formula_weight 230.25
_space_group_crystal_system triclinic
_space_group_IT_number 2
_space_group_name_Hall '-P 1'
_space_group_name_H-M_alt 'P -1'
_symmetry_space_group_name_Hall '-P 1'
_symmetry_space_group_name_H-M 'P -1'
_atom_sites_solution_hydrogens geom
_audit_creation_date 2019-01-18
_audit_creation_method
;
Olex2 1.2
(compiled May 29 2018 13:30:08 for OlexSys, GUI svn.r5506)
;
_cell_angle_alpha 109.898(2)
_cell_angle_beta 98.9790(19)
_cell_angle_gamma 100.773(2)
_cell_formula_units_Z 2
_cell_length_a 6.92715(15)
_cell_length_b 8.3336(2)
_cell_length_c 10.4706(2)
_cell_measurement_reflns_used 16541
_cell_measurement_temperature 278.55(10)
_cell_measurement_theta_max 45.2170
_cell_measurement_theta_min 2.6730
_cell_volume 542.32(2)
_computing_cell_refinement 'CrysAlisPro 1.171.38.43c (Rigaku OD, 2015)'
_computing_data_collection 'CrysAlisPro 1.171.38.43c (Rigaku OD, 2015)'
_computing_data_reduction 'CrysAlisPro 1.171.38.43c (Rigaku OD, 2015)'
_computing_molecular_graphics 'Olex2 (Dolomanov et al., 2009)'
_computing_publication_material 'Olex2 (Dolomanov et al., 2009)'
_computing_structure_refinement 'ShelXL (Sheldrick, 2015)'
_diffrn_ambient_environment air
_diffrn_ambient_temperature 278.55(10)
_diffrn_detector 'CCD plate'
_diffrn_detector_area_resol_mean 16.0026
_diffrn_detector_type Eos
_diffrn_measured_fraction_theta_full 1.000
_diffrn_measured_fraction_theta_max 0.999
_diffrn_measurement_details
;
List of Runs (angles in degrees, time in seconds):

  # Type    Start    End  Width  t~exp~   \w     \q     \k     \f   Frames
--------------------------------------------------------------------------
  1  \w    -69.00  21.00   1.00    4.00    --    0.00 -57.00-120.00   90
  2  \w    -26.00  72.00   1.00    4.00    --    0.00  37.00  30.00   98
  3  \w    -73.00  73.00   1.00    4.00    --    0.00   0.00-180.00  146
  4  \w    -26.00  72.00   1.00    4.00    --    0.00  37.00-180.00   98
  5  \w    -20.00  42.00   1.00    4.00    --    0.00 -99.00 -30.00   62
  6  \w    -20.00  42.00   1.00    4.00    --    0.00 -99.00 -90.00   62
  7  \w    -39.00  10.00   1.00    4.00    --   10.00 111.00  82.11   49
  8  \w    -17.00  18.00   1.00    4.00    --   26.00 101.00 -59.69   35
  9  \w     -1.00  27.00   1.00   16.00    --   38.00  93.00 112.47   28
 10  \w      6.00  33.00   1.00   16.00    --   42.00  88.00  35.36   27
 11  \w      7.00  35.00   1.00   16.00    --   42.00  86.00 -45.71   28
 12  \w     13.00  40.00   1.00   16.00    --   46.00  83.00-125.74   27
 13  \w     13.00  45.00   1.00   16.00    --   46.00  82.00 176.80   32
 14  \w     17.00  45.00   1.00   16.00    --   50.00  82.00  42.28   28
 15  \w     17.00  45.00   1.00   16.00    --   50.00  82.00 113.27   28
 16  \w     17.00  45.00   1.00   16.00    --   50.00  82.00 -81.05   28
 17  \w     17.00  45.00   1.00   16.00    --   50.00  82.00 -21.36   28
 18  \w     17.00  45.00   1.00   16.00    --   50.00  82.00  76.48   28
 19  \w     27.00 127.00   1.00   16.00    --   56.79  77.00-120.00  100
 20  \w     27.00 127.00   1.00   16.00    --   56.79  77.00 120.00  100
 21  \w     27.00 127.00   1.00   16.00    --   56.79  77.00 -90.00  100
 22  \w    -13.00  87.00   1.00   16.00    --   56.79 -77.00-180.00  100
 23  \w    -12.00  78.00   1.00   16.00    --   56.79 -57.00  90.00   90
 24  \w     27.00 127.00   1.00   16.00    --   56.79  77.00-150.00  100
 25  \w     73.00 128.00   1.00   16.00    --   56.79 125.00  60.00   55
 26  \w    -13.00  87.00   1.00   16.00    --   56.79 -77.00  90.00  100
 27  \w      2.00 114.00   1.00   16.00    --   56.79-125.00  30.00  112
 28  \w     27.00 127.00   1.00   16.00    --   56.79  77.00 -30.00  100
 29  \w    -12.00  78.00   1.00   16.00    --   56.79 -57.00   0.00   90
 30  \w    -13.00  87.00   1.00   16.00    --   56.79 -77.00-120.00  100
 31  \w     27.00 127.00   1.00   16.00    --   56.79  77.00 -60.00  100
 32  \w     27.00 127.00   1.00   16.00    --   56.79  77.00   0.00  100
 33  \w     27.00 127.00   1.00   16.00    --   56.79  77.00 150.00  100
 34  \w     27.00 127.00   1.00   16.00    --   56.79  77.00-180.00  100
 35  \w     27.00 127.00   1.00   16.00    --   56.79  77.00  60.00  100
 36  \w     27.00 111.00   1.00   16.00    --   56.79  77.00  30.00   84
;
_diffrn_measurement_device 'four-circle diffractometer'
_diffrn_measurement_device_type 'SuperNova, Single source at offset, Eos'
_diffrn_measurement_method '\w scans'
_diffrn_orient_matrix_type 'CrysAlisPro convention (1999,Acta A55,543-557)'
_diffrn_orient_matrix_UB_11 -0.0346725000
_diffrn_orient_matrix_UB_12 0.0543025000
_diffrn_orient_matrix_UB_13 -0.0330074000
_diffrn_orient_matrix_UB_21 -0.1007593000
_diffrn_orient_matrix_UB_22 -0.0515681000
_diffrn_orient_matrix_UB_23 -0.0155587000
_diffrn_orient_matrix_UB_31 -0.0126852000
_diffrn_orient_matrix_UB_32 0.0563189000
_diffrn_orient_matrix_UB_33 0.0645740000
_diffrn_radiation_monochromator mirror
_diffrn_radiation_probe x-ray
_diffrn_radiation_type MoK\a
_diffrn_radiation_wavelength 0.71073
_diffrn_reflns_av_R_equivalents 0.0323
_diffrn_reflns_av_unetI/netI 0.0210
_diffrn_reflns_Laue_measured_fraction_full 1.000
_diffrn_reflns_Laue_measured_fraction_max 0.999
_diffrn_reflns_limit_h_max 13
_diffrn_reflns_limit_h_min -13
_diffrn_reflns_limit_k_max 16
_diffrn_reflns_limit_k_min -16
_diffrn_reflns_limit_l_max 20
_diffrn_reflns_limit_l_min -20
_diffrn_reflns_number 54427
_diffrn_reflns_point_group_measured_fraction_full 1.000
_diffrn_reflns_point_group_measured_fraction_max 0.999
_diffrn_reflns_theta_full 25.242
_diffrn_reflns_theta_max 45.386
_diffrn_reflns_theta_min 2.130
_diffrn_source 'micro-focus sealed X-ray tube'
_diffrn_source_type 'SuperNova (Mo) X-ray Source'
_exptl_absorpt_coefficient_mu 0.086
_exptl_absorpt_correction_T_max 1.00000
_exptl_absorpt_correction_T_min 0.61121
_exptl_absorpt_correction_type multi-scan
_exptl_absorpt_process_details
;
CrysAlisPro 1.171.38.43c (Rigaku Oxford Diffraction, 2015)
Empirical absorption correction using spherical harmonics,
 implemented in SCALE3 ABSPACK scaling algorithm.
;
_exptl_crystal_colour 'clear yellow'
_exptl_crystal_colour_lustre clear
_exptl_crystal_colour_primary yellow
_exptl_crystal_density_diffrn 1.410
_exptl_crystal_description plate
_exptl_crystal_F_000 240
_exptl_crystal_size_max 0.356
_exptl_crystal_size_mid 0.288
_exptl_crystal_size_min 0.112
_refine_diff_density_max 0.891
_refine_diff_density_min -0.362
_refine_diff_density_rms 0.070
_refine_ls_extinction_method none
_refine_ls_goodness_of_fit_ref 1.058
_refine_ls_hydrogen_treatment constr
_refine_ls_matrix_type full
_refine_ls_number_parameters 163
_refine_ls_number_reflns 9109
_refine_ls_number_restraints 0
_refine_ls_restrained_S_all 1.058
_refine_ls_R_factor_all 0.0748
_refine_ls_R_factor_gt 0.0548
_refine_ls_shift/su_max 0.000
_refine_ls_shift/su_mean 0.000
_refine_ls_structure_factor_coef Fsqd
_refine_ls_weighting_details 'w=1/[\s^2^(Fo^2^)+(0.0843P)^2^+0.0851P] where P=(Fo^2^+2Fc^2^)/3'
_refine_ls_weighting_scheme calc
_refine_ls_wR_factor_gt 0.1654
_refine_ls_wR_factor_ref 0.1793
_reflns_Friedel_coverage 0.000
_reflns_number_gt 6621
_reflns_number_total 9109
_reflns_threshold_expression 'I > 2\s(I)'
_cod_data_source_file xk5054sup1.cif
_cod_data_source_block 0kbar
_cod_database_code 2108394
_shelx_shelxl_version_number 2016/6
_chemical_oxdiff_formula 'C17 H10 O'
_chemical_oxdiff_usercomment 'thick yellow plate'
_shelx_space_group_comment
;
The symmetry employed for this shelxl refinement is uniquely defined
by the following loop, which should always be used as a source of
symmetry information in preference to the above space-group names.
They are only intended as comments.
;
_reflns_odcompleteness_completeness 100.00
_reflns_odcompleteness_iscentric 1
_reflns_odcompleteness_theta 45.18
_olex2_refinement_description
;
1. Fixed Uiso
 At 1.2 times of:
  All C(H) groups
2.a Aromatic/amide H refined with riding coordinates:
 C3(H3), C4(H4), C6(H6), C7(H7), C8(H8), C10(H10), C11(H11), C13(H13),
 C14(H14), C17(H17)
;
_olex2_submission_special_instructions 'No special instructions were received'
_oxdiff_exptl_absorpt_empirical_details
;
Empirical correction (ABSPACK) includes:
- Absorption correction using spherical harmonics
- Frame scaling
;
_oxdiff_exptl_absorpt_empirical_full_max 1.419
_oxdiff_exptl_absorpt_empirical_full_min 0.613

loop_
_space_group_symop_operation_xyz
'x, y, z'
'-x, -y, -z'

loop_
_atom_site_label
_atom_site_type_symbol
_atom_site_fract_x
_atom_site_fract_y
_atom_site_fract_z
_atom_site_U_iso_or_equiv
_atom_site_adp_type
_atom_site_occupancy
_atom_site_site_symmetry_order
_atom_site_calc_flag
_atom_site_refinement_flags_posn
C1 C 0.20750(9) -0.18858(8) -0.19284(6) 0.01593(9) Uani 1 1 d .
C2 C 0.21120(8) -0.15559(7) -0.05025(5) 0.01358(8) Uani 1 1 d .
C3 C 0.17281(9) -0.29310(7) 0.00324(6) 0.01658(9) Uani 1 1 d .
H3 H 0.145784 -0.410457 -0.057135 0.020 Uiso 1 1 calc R
C4 C 0.17538(9) -0.25433(8) 0.14066(6) 0.01776(9) Uani 1 1 d .
H4 H 0.149992 -0.346094 0.172227 0.021 Uiso 1 1 calc R
C5 C 0.21607(9) -0.07624(7) 0.23796(6) 0.01599(9) Uani 1 1 d .
C6 C 0.21344(12) -0.03576(9) 0.37899(6) 0.02297(11) Uani 1 1 d .
H6 H 0.186201 -0.126441 0.411535 0.028 Uiso 1 1 calc R
C7 C 0.25114(13) 0.13856(10) 0.47053(7) 0.02605(13) Uani 1 1 d .
H7 H 0.247134 0.163741 0.563545 0.031 Uiso 1 1 calc R
C8 C 0.29492(11) 0.27580(9) 0.42368(6) 0.02163(11) Uani 1 1 d .
H8 H 0.321135 0.392087 0.486043 0.026 Uiso 1 1 calc R
C9 C 0.29994(9) 0.24078(7) 0.28383(6) 0.01582(9) Uani 1 1 d .
C10 C 0.34275(10) 0.37971(7) 0.23270(6) 0.01838(10) Uani 1 1 d .
H10 H 0.370955 0.496708 0.294089 0.022 Uiso 1 1 calc R
C11 C 0.34271(9) 0.34299(7) 0.09629(6) 0.01787(9) Uani 1 1 d .
H11 H 0.371688 0.435423 0.065822 0.021 Uiso 1 1 calc R
C12 C 0.29884(8) 0.16433(7) -0.00213(6) 0.01442(8) Uani 1 1 d .
C13 C 0.29658(10) 0.12659(8) -0.14327(6) 0.01798(9) Uani 1 1 d .
H13 H 0.324728 0.218108 -0.174821 0.022 Uiso 1 1 calc R
C14 C 0.25241(10) -0.04709(8) -0.23586(6) 0.01872(10) Uani 1 1 d .
H14 H 0.252569 -0.070415 -0.329245 0.022 Uiso 1 1 calc R
C15 C 0.25650(7) 0.02308(7) 0.04502(5) 0.01246(8) Uani 1 1 d .
C16 C 0.25829(8) 0.06261(7) 0.18899(5) 0.01343(8) Uani 1 1 d .
C17 C 0.15400(11) -0.36462(9) -0.30593(7) 0.02265(11) Uani 1 1 d .
H17 H 0.163874 -0.366221 -0.393899 0.027 Uiso 1 1 calc R
O1 O 0.09873(11) -0.50771(7) -0.29909(6) 0.03302(14) Uani 1 1 d .

loop_
_atom_site_aniso_label
_atom_site_aniso_U_11
_atom_site_aniso_U_22
_atom_site_aniso_U_33
_atom_site_aniso_U_23
_atom_site_aniso_U_13
_atom_site_aniso_U_12
C1 0.0163(2) 0.01704(19) 0.01302(17) 0.00327(15) 0.00482(14) 0.00463(15)
C2 0.01345(18) 0.01298(17) 0.01337(17) 0.00364(14) 0.00397(13) 0.00324(13)
C3 0.0182(2) 0.01262(17) 0.0176(2) 0.00474(15) 0.00443(16) 0.00285(15)
C4 0.0206(2) 0.01516(19) 0.0185(2) 0.00825(16) 0.00480(17) 0.00326(16)
C5 0.0177(2) 0.01664(19) 0.01431(18) 0.00700(15) 0.00409(15) 0.00372(15)
C6 0.0306(3) 0.0247(3) 0.0155(2) 0.01019(19) 0.0063(2) 0.0059(2)
C7 0.0362(4) 0.0281(3) 0.0129(2) 0.0069(2) 0.0065(2) 0.0072(3)
C8 0.0268(3) 0.0212(2) 0.01282(19) 0.00213(17) 0.00325(18) 0.0061(2)
C9 0.0171(2) 0.01500(18) 0.01311(17) 0.00307(14) 0.00236(14) 0.00435(15)
C10 0.0211(2) 0.01318(18) 0.0179(2) 0.00331(15) 0.00257(17) 0.00429(16)
C11 0.0207(2) 0.01345(18) 0.0197(2) 0.00693(16) 0.00421(17) 0.00421(16)
C12 0.01499(18) 0.01420(18) 0.01478(18) 0.00618(14) 0.00382(14) 0.00391(14)
C13 0.0211(2) 0.0193(2) 0.0161(2) 0.00929(17) 0.00583(17) 0.00523(17)
C14 0.0213(2) 0.0222(2) 0.01349(18) 0.00686(17) 0.00593(16) 0.00608(18)
C15 0.01257(17) 0.01256(16) 0.01225(16) 0.00443(13) 0.00336(13) 0.00350(13)
C16 0.01393(18) 0.01375(17) 0.01208(17) 0.00426(14) 0.00297(13) 0.00368(14)
C17 0.0258(3) 0.0210(2) 0.0161(2) 0.00053(18) 0.00738(19) 0.0050(2)
O1 0.0473(4) 0.0184(2) 0.0252(2) -0.00053(17) 0.0148(2) 0.0013(2)

loop_
_atom_type_symbol
_atom_type_description
_atom_type_scat_dispersion_real
_atom_type_scat_dispersion_imag
_atom_type_scat_source
C C 0.0033 0.0016 'International Tables Vol C Tables 4.2.6.8 and 6.1.1.4'
H H 0.0000 0.0000 'International Tables Vol C Tables 4.2.6.8 and 6.1.1.4'
O O 0.0106 0.0060 'International Tables Vol C Tables 4.2.6.8 and 6.1.1.4'

loop_
_exptl_crystal_face_index_h
_exptl_crystal_face_index_k
_exptl_crystal_face_index_l
_exptl_crystal_face_perp_dist
0 0 13 0.0441
-1 1 -13 0.0541
-8 8 -1 0.1824
8 -8 1 0.1850
8 -8 -3 0.1773
0 -11 10 0.1557
0 11 -10 0.1115
4 -3 -12 0.1013
-4 1 13 0.1038
9 -3 -5 0.1364
9 -1 2 0.1480
-1 4 11 0.0700
-1 -3 -11 0.0888
-9 1 -3 0.1852
-7 4 9 0.1468
1 11 -5 0.1213
-1 -11 6 0.1642
-4 -4 14 0.1402
-2 -9 -3 0.1372
-6 -7 6 0.1858
-7 -1 12 0.1487
-3 -4 -9 0.1015
-9 0 0 0.1875

loop_
_geom_angle_atom_site_label_1
_geom_angle_atom_site_label_2
_geom_angle_atom_site_label_3
_geom_angle
C2 C1 C17 125.32(5)
C14 C1 C2 119.91(5)
C14 C1 C17 114.75(5)
C1 C2 C3 123.42(5)
C1 C2 C15 118.27(5)
C15 C2 C3 118.31(5)
C4 C3 C2 121.06(5)
C3 C4 C5 121.76(5)
C6 C5 C4 121.99(5)
C6 C5 C16 119.46(5)
C16 C5 C4 118.55(5)
C7 C6 C5 120.60(6)
C6 C7 C8 120.32(6)
C7 C8 C9 120.77(6)
C8 C9 C10 121.84(5)
C8 C9 C16 119.25(5)
C16 C9 C10 118.90(5)
C11 C10 C9 120.97(5)
C10 C11 C12 121.33(5)
C13 C12 C11 121.26(5)
C13 C12 C15 119.51(5)
C15 C12 C11 119.24(5)
C14 C13 C12 119.92(5)
C13 C14 C1 121.81(5)
C2 C15 C16 120.26(5)
C12 C15 C2 120.56(5)
C12 C15 C16 119.18(5)
C5 C16 C9 119.59(5)
C5 C16 C15 120.03(5)
C9 C16 C15 120.37(5)
O1 C17 C1 128.33(6)

loop_
_geom_bond_atom_site_label_1
_geom_bond_atom_site_label_2
_geom_bond_distance
C1 C2 1.4182(7)
C1 C14 1.3994(8)
C1 C17 1.4728(8)
C2 C3 1.4377(7)
C2 C15 1.4238(7)
C3 C4 1.3596(8)
C4 C5 1.4299(8)
C5 C6 1.4023(8)
C5 C16 1.4183(7)
C6 C7 1.3890(10)
C7 C8 1.3926(10)
C8 C9 1.3998(8)
C9 C10 1.4347(8)
C9 C16 1.4216(7)
C10 C11 1.3550(9)
C11 C12 1.4352(8)
C12 C13 1.3992(8)
C12 C15 1.4237(7)
C13 C14 1.3838(8)
C15 C16 1.4268(7)
C17 O1 1.2123(9)

loop_
_exptl_oxdiff_crystal_face_indexfrac_h
_exptl_oxdiff_crystal_face_indexfrac_k
_exptl_oxdiff_crystal_face_indexfrac_l
_exptl_oxdiff_crystal_face_x
_exptl_oxdiff_crystal_face_y
_exptl_oxdiff_crystal_face_z
0.0036 0.0043 12.9706 -0.4280 -0.2024 0.8378
-1.0017 0.9949 -12.9705 0.5169 0.2514 -0.7688
-7.9858 7.9935 -0.9975 0.7439 0.4080 0.4871
7.9858 -7.9935 0.9975 -0.7439 -0.4080 -0.4871
7.9847 -7.9948 -2.9935 -0.6122 -0.3457 -0.7448
-0.0027 -10.9808 9.9835 -0.9257 0.4112 0.0263
0.0027 10.9808 -9.9835 0.9257 -0.4112 -0.0263
3.9900 -3.0024 -11.9735 0.0938 -0.0609 -0.9929
-3.9907 1.0056 12.9724 -0.2352 0.1484 0.9449
8.9854 -3.0034 -4.9923 -0.3099 -0.6728 -0.6055
8.9883 -1.0040 1.9907 -0.4319 -0.8849 -0.0420
-0.9937 3.9986 10.9734 -0.1106 -0.2768 0.9464
-1.0032 -2.9987 -10.9728 0.2341 0.4264 -0.8647
-8.9885 1.0036 -2.9884 0.4648 0.9004 -0.0224
-6.9864 4.0019 8.9815 0.1631 0.3578 0.8940
1.0028 10.9818 -4.9954 0.7265 -0.5896 0.2832
-1.0025 -10.9814 5.9932 -0.7594 0.5741 -0.2187
-3.9929 -3.9869 13.9729 -0.5393 0.3905 0.7284
-2.0027 -8.9866 -2.9870 -0.3200 0.7117 -0.6736
-5.9940 -6.9838 5.9939 -0.3693 0.8708 0.0698
-6.9881 -0.9898 11.9775 -0.2068 0.5688 0.8063
-3.0005 -3.9952 -8.9756 0.1833 0.6480 -0.7665
-8.9882 0.0061 0.0054 0.3118 0.9052 0.1147

_cod_database_fobs_code 2108394
